data_1504169
loop_
_publ_author_name
'Jiang, Gaoxi'
'Chen, Jian'
'Huang, Jie-Sheng'
'Che, Chi-Ming'

_publ_section_title
;
 Highly efficient oxidation of amines to imines by singlet oxygen and its
 application in Ugi-type reactions.
;
_journal_issue 20
_journal_name_full 'Organic letters'
_journal_page_first 4568
_journal_page_last 4571
_journal_paper_doi 10.1021/ol9018166
_journal_volume 11
_journal_year 2009
_chemical_formula_sum 'C25 H27 N3 O3'
_chemical_formula_weight 417.50
_chemical_name_systematic
; 
 ? 
;
_space_group_IT_number 14
_symmetry_cell_setting monoclinic
_symmetry_space_group_name_Hall '-P 2ybc'
_symmetry_space_group_name_H-M 'P 1 21/c 1'
_atom_sites_solution_hydrogens geom
_atom_sites_solution_primary direct
_atom_sites_solution_secondary difmap
_audit_creation_method SHELXL-97
_cell_angle_alpha 90.00
_cell_angle_beta 94.943(2)
_cell_angle_gamma 90.00
_cell_formula_units_Z 4
_cell_length_a 9.7384(9)
_cell_length_b 12.0080(12)
_cell_length_c 19.3474(18)
_cell_measurement_reflns_used 2831
_cell_measurement_temperature 293(2)
_cell_measurement_theta_max 51.760
_cell_measurement_theta_min 5.398
_cell_volume 2254.0(4)
_computing_cell_refinement 'Bruker SMART'
_computing_data_collection 'Bruker SMART'
_computing_data_reduction 'Bruker SHELXTL'
_computing_molecular_graphics 'Bruker SHELXTL'
_computing_publication_material 'Bruker SHELXTL'
_computing_structure_refinement 'SHELXL-97 (Sheldrick, 1997)'
_computing_structure_solution 'SHELXS-97 (Sheldrick, 1990)'
_diffrn_ambient_temperature 293(2)
_diffrn_measured_fraction_theta_full 1.000
_diffrn_measured_fraction_theta_max 1.000
_diffrn_measurement_device_type 'CCD area detector'
_diffrn_measurement_method 'phi and omega scans'
_diffrn_radiation_monochromator graphite
_diffrn_radiation_source 'fine-focus sealed tube'
_diffrn_radiation_type MoK\a
_diffrn_radiation_wavelength 0.71073
_diffrn_reflns_av_R_equivalents 0.0920
_diffrn_reflns_av_sigmaI/netI 0.0763
_diffrn_reflns_limit_h_max 11
_diffrn_reflns_limit_h_min -12
_diffrn_reflns_limit_k_max 14
_diffrn_reflns_limit_k_min -14
_diffrn_reflns_limit_l_max 12
_diffrn_reflns_limit_l_min -23
_diffrn_reflns_number 12062
_diffrn_reflns_theta_full 26.00
_diffrn_reflns_theta_max 26.00
_diffrn_reflns_theta_min 2.00
_exptl_absorpt_coefficient_mu 0.082
_exptl_absorpt_correction_T_max 1.0000
_exptl_absorpt_correction_T_min 0.7575
_exptl_absorpt_correction_type empirical
_exptl_absorpt_process_details sadabs
_exptl_crystal_colour yellow
_exptl_crystal_density_diffrn 1.230
_exptl_crystal_density_method 'not measured'
_exptl_crystal_description prismatic
_exptl_crystal_F_000 888
_exptl_crystal_size_max 0.409
_exptl_crystal_size_mid 0.251
_exptl_crystal_size_min 0.079
_refine_diff_density_max 0.176
_refine_diff_density_min -0.231
_refine_diff_density_rms 0.046
_refine_ls_extinction_method none
_refine_ls_goodness_of_fit_ref 1.051
_refine_ls_hydrogen_treatment mixed
_refine_ls_matrix_type full
_refine_ls_number_parameters 287
_refine_ls_number_reflns 4418
_refine_ls_number_restraints 0
_refine_ls_restrained_S_all 1.051
_refine_ls_R_factor_all 0.0860
_refine_ls_R_factor_gt 0.0630
_refine_ls_shift/su_max 0.027
_refine_ls_shift/su_mean 0.005
_refine_ls_structure_factor_coef Fsqd
_refine_ls_weighting_details 'calc w=1/[\s^2^(Fo^2^)+(0.0661P)^2^+0.2740P] where P=(Fo^2^+2Fc^2^)/3'
_refine_ls_weighting_scheme calc
_refine_ls_wR_factor_gt 0.1515
_refine_ls_wR_factor_ref 0.1639
_reflns_number_gt 3225
_reflns_number_total 4418
_reflns_threshold_expression >2sigma(I)
_cod_data_source_file ol9018166_si_001.cif
_cod_data_source_block compound_6a
_cod_depositor_comments
;
The following automatic conversions were performed:

'_symmetry_cell_setting' value 'Monoclinic' changed to 'monoclinic'
according to /home/saulius/struct/CIF-dictionaries/cif_core.dic
dictionary named 'cif_core.dic' version 2.4.2 from 2011-04-26.

Automatic conversion script
Id: cif_fix_values 1715 2011-07-08 13:25:40Z adriana 
;
_cod_original_sg_symbol_H-M P2(1)/c
_cod_database_code 1504169

loop_
_symmetry_equiv_pos_as_xyz
'x, y, z'
'-x, y+1/2, -z+1/2'
'-x, -y, -z'
'x, -y-1/2, z-1/2'

loop_
_atom_site_label
_atom_site_type_symbol
_atom_site_fract_x
_atom_site_fract_y
_atom_site_fract_z
_atom_site_U_iso_or_equiv
_atom_site_adp_type
_atom_site_occupancy
_atom_site_symmetry_multiplicity
_atom_site_calc_flag
_atom_site_refinement_flags
O1 O 1.10204(15) 0.89237(13) 1.06550(8) 0.0508(4) Uani 1 1 d .
O2 O 0.56623(18) 0.54070(14) 0.93489(10) 0.0710(6) Uani 1 1 d .
O3 O 0.76542(19) 0.54628(14) 0.99179(10) 0.0701(5) Uani 1 1 d .
N1 N 0.99367(18) 0.72621(16) 1.07023(9) 0.0418(4) Uani 1 1 d .
N2 N 0.84842(16) 0.76407(13) 0.94466(8) 0.0372(4) Uani 1 1 d .
N3 N 0.6564(2) 0.59020(16) 0.97017(10) 0.0503(5) Uani 1 1 d .
C1 C 1.02656(19) 0.81930(17) 1.03869(11) 0.0374(5) Uani 1 1 d .
C2 C 0.9712(2) 0.83424(17) 0.96267(10) 0.0380(5) Uani 1 1 d .
H2 H 0.9455 0.9125 0.9551 0.046 Uiso 1 1 calc R
C3 C 1.0889(2) 0.80723(19) 0.91940(11) 0.0432(5) Uani 1 1 d .
C4 C 1.1507(2) 0.7025(2) 0.92216(13) 0.0583(6) Uani 1 1 d .
H4 H 1.1168 0.6469 0.9495 0.070 Uiso 1 1 calc R
C5 C 1.2611(3) 0.6810(3) 0.88491(16) 0.0820(9) Uani 1 1 d .
H5 H 1.3005 0.6104 0.8863 0.098 Uiso 1 1 calc R
C6 C 1.3135(3) 0.7623(4) 0.84587(17) 0.0941(12) Uani 1 1 d .
H6 H 1.3889 0.7473 0.8210 0.113 Uiso 1 1 calc R
C7 C 1.2554(4) 0.8663(3) 0.84306(14) 0.0884(11) Uani 1 1 d .
H7 H 1.2925 0.9221 0.8170 0.106 Uiso 1 1 calc R
C8 C 1.1411(3) 0.8886(2) 0.87914(12) 0.0619(7) Uani 1 1 d .
H8 H 1.1000 0.9586 0.8761 0.074 Uiso 1 1 calc R
C9 C 0.8189(2) 0.72708(18) 0.87280(11) 0.0466(5) Uani 1 1 d .
H9A H 0.7731 0.6554 0.8736 0.056 Uiso 1 1 calc R
H9B H 0.9062 0.7153 0.8532 0.056 Uiso 1 1 calc R
C10 C 0.7317(2) 0.8027(2) 0.82411(11) 0.0455(5) Uani 1 1 d .
C11 C 0.7294(3) 0.9163(2) 0.83018(13) 0.0634(7) Uani 1 1 d .
H11 H 0.7804 0.9499 0.8673 0.076 Uiso 1 1 calc R
C12 C 0.6533(3) 0.9822(3) 0.78252(15) 0.0832(9) Uani 1 1 d .
H12 H 0.6535 1.0592 0.7878 0.100 Uiso 1 1 calc R
C13 C 0.5779(3) 0.9344(4) 0.72781(16) 0.0867(10) Uani 1 1 d .
H13 H 0.5260 0.9787 0.6959 0.104 Uiso 1 1 calc R
C14 C 0.5788(3) 0.8231(4) 0.72000(14) 0.0845(11) Uani 1 1 d .
H14 H 0.5288 0.7910 0.6820 0.101 Uiso 1 1 calc R
C15 C 0.6538(2) 0.7553(3) 0.76823(13) 0.0645(7) Uani 1 1 d .
H15 H 0.6515 0.6784 0.7629 0.077 Uiso 1 1 calc R
C16 C 0.7322(2) 0.78743(16) 0.98134(10) 0.0354(5) Uani 1 1 d .
C17 C 0.7082(2) 0.89034(17) 1.01101(11) 0.0431(5) Uani 1 1 d .
H17 H 0.7722 0.9472 1.0081 0.052 Uiso 1 1 calc R
C18 C 0.5914(2) 0.90960(19) 1.04455(12) 0.0497(6) Uani 1 1 d .
H18 H 0.5799 0.9783 1.0655 0.060 Uiso 1 1 calc R
C19 C 0.4914(2) 0.8294(2) 1.04774(13) 0.0536(6) Uani 1 1 d .
H19 H 0.4108 0.8449 1.0684 0.064 Uiso 1 1 calc R
C20 C 0.5121(2) 0.72631(19) 1.02017(12) 0.0500(6) Uani 1 1 d .
H20 H 0.4459 0.6708 1.0219 0.060 Uiso 1 1 calc R
C21 C 0.6329(2) 0.70600(17) 0.98975(11) 0.0412(5) Uani 1 1 d .
C22 C 1.0424(2) 0.69237(19) 1.14150(11) 0.0479(6) Uani 1 1 d .
C23 C 1.1975(2) 0.6776(2) 1.14634(13) 0.0671(7) Uani 1 1 d .
H23A H 1.2215 0.6266 1.1111 0.101 Uiso 1 1 calc R
H23B H 1.2286 0.6486 1.1912 0.101 Uiso 1 1 calc R
H23C H 1.2406 0.7482 1.1398 0.101 Uiso 1 1 calc R
C24 C 0.9733(3) 0.5819(3) 1.15470(16) 0.0887(10) Uani 1 1 d .
H24A H 0.8750 0.5912 1.1496 0.113 Uiso 1 1 calc R
H24B H 1.0013 0.5571 1.2009 0.113 Uiso 1 1 calc R
H24C H 0.9998 0.5276 1.1219 0.113 Uiso 1 1 calc R
C25 C 1.0016(3) 0.7795(3) 1.19327(13) 0.0744(8) Uani 1 1 d .
H25A H 1.0514 0.8472 1.1869 0.102 Uiso 1 1 calc R
H25B H 1.0233 0.7525 1.2396 0.102 Uiso 1 1 calc R
H25C H 0.9044 0.7937 1.1859 0.102 Uiso 1 1 calc R
H1 H 0.940(2) 0.6782(18) 1.0463(12) 0.047(6) Uiso 1 1 d .

loop_
_atom_site_aniso_label
_atom_site_aniso_U_11
_atom_site_aniso_U_22
_atom_site_aniso_U_33
_atom_site_aniso_U_23
_atom_site_aniso_U_13
_atom_site_aniso_U_12
O1 0.0511(9) 0.0516(9) 0.0478(9) -0.0054(7) -0.0073(7) -0.0139(7)
O2 0.0629(11) 0.0618(11) 0.0864(14) -0.0209(10) -0.0037(10) -0.0210(9)
O3 0.0683(12) 0.0494(10) 0.0891(14) 0.0043(9) -0.0132(10) 0.0101(9)
N1 0.0380(10) 0.0452(11) 0.0404(10) 0.0043(9) -0.0075(8) -0.0076(8)
N2 0.0309(9) 0.0427(9) 0.0370(9) -0.0039(8) -0.0026(7) -0.0041(7)
N3 0.0522(12) 0.0439(11) 0.0540(12) 0.0001(9) 0.0004(10) -0.0086(9)
C1 0.0298(10) 0.0422(11) 0.0397(11) -0.0035(10) 0.0003(9) -0.0008(8)
C2 0.0341(11) 0.0400(11) 0.0388(11) 0.0030(9) -0.0036(9) -0.0041(8)
C3 0.0362(11) 0.0569(14) 0.0353(11) -0.0033(10) -0.0040(9) -0.0089(10)
C4 0.0429(13) 0.0772(18) 0.0549(14) 0.0009(13) 0.0045(11) 0.0087(12)
C5 0.0479(16) 0.132(3) 0.0657(18) -0.0171(19) 0.0048(15) 0.0212(17)
C6 0.0450(17) 0.176(4) 0.064(2) -0.038(2) 0.0162(15) -0.022(2)
C7 0.090(2) 0.132(3) 0.0455(16) -0.0166(19) 0.0197(16) -0.064(2)
C8 0.0768(18) 0.0730(17) 0.0363(12) -0.0077(12) 0.0075(12) -0.0324(14)
C9 0.0436(12) 0.0536(13) 0.0417(12) -0.0111(10) -0.0007(10) -0.0072(10)
C10 0.0310(11) 0.0730(16) 0.0324(11) -0.0041(11) 0.0016(9) -0.0081(10)
C11 0.0628(16) 0.0756(18) 0.0478(14) 0.0075(13) -0.0185(12) -0.0044(13)
C12 0.081(2) 0.097(2) 0.0673(19) 0.0229(17) -0.0180(16) 0.0039(17)
C13 0.0612(19) 0.141(3) 0.0553(18) 0.024(2) -0.0101(15) 0.006(2)
C14 0.0458(16) 0.166(4) 0.0390(14) -0.0074(19) -0.0143(12) -0.0138(19)
C15 0.0382(13) 0.107(2) 0.0481(14) -0.0214(14) -0.0003(11) -0.0125(13)
C16 0.0331(10) 0.0394(11) 0.0319(10) 0.0011(9) -0.0080(8) -0.0011(8)
C17 0.0392(12) 0.0415(12) 0.0472(12) -0.0013(10) -0.0036(10) -0.0053(9)
C18 0.0504(14) 0.0471(13) 0.0512(14) -0.0057(11) 0.0013(11) 0.0064(10)
C19 0.0427(13) 0.0640(15) 0.0552(14) 0.0015(12) 0.0101(11) 0.0039(11)
C20 0.0397(12) 0.0559(14) 0.0542(14) 0.0036(12) 0.0027(11) -0.0090(10)
C21 0.0404(11) 0.0416(12) 0.0402(11) 0.0017(10) -0.0042(9) -0.0030(9)
C22 0.0414(12) 0.0633(15) 0.0381(12) 0.0106(11) -0.0018(10) -0.0013(10)
C23 0.0448(14) 0.101(2) 0.0533(15) 0.0087(15) -0.0070(12) 0.0141(13)
C24 0.092(2) 0.092(2) 0.078(2) 0.0424(18) -0.0154(17) -0.0259(18)
C25 0.0713(18) 0.107(2) 0.0465(15) 0.0026(15) 0.0140(13) 0.0148(16)

loop_
_atom_type_symbol
_atom_type_description
_atom_type_scat_dispersion_real
_atom_type_scat_dispersion_imag
_atom_type_scat_source
C C 0.0033 0.0016 'International Tables Vol C Tables 4.2.6.8 and 6.1.1.4'
H H 0.0000 0.0000 'International Tables Vol C Tables 4.2.6.8 and 6.1.1.4'
N N 0.0061 0.0033 'International Tables Vol C Tables 4.2.6.8 and 6.1.1.4'
O O 0.0106 0.0060 'International Tables Vol C Tables 4.2.6.8 and 6.1.1.4'

loop_
_geom_angle_atom_site_label_1
_geom_angle_atom_site_label_2
_geom_angle_atom_site_label_3
_geom_angle
C1 N1 C22 126.22(19)
C1 N1 H1 117.7(15)
C22 N1 H1 116.1(15)
C16 N2 C9 115.87(16)
C16 N2 C2 115.73(15)
C9 N2 C2 119.00(16)
O2 N3 O3 122.8(2)
O2 N3 C21 119.1(2)
O3 N3 C21 118.06(19)
O1 C1 N1 124.5(2)
O1 C1 C2 117.96(18)
N1 C1 C2 117.47(18)
N2 C2 C3 112.54(16)
N2 C2 C1 111.68(16)
C3 C2 C1 106.61(16)
N2 C2 H2 108.6
C3 C2 H2 108.6
C1 C2 H2 108.6
C8 C3 C4 118.9(2)
C8 C3 C2 119.8(2)
C4 C3 C2 121.21(19)
C5 C4 C3 120.4(3)
C5 C4 H4 119.8
C3 C4 H4 119.8
C6 C5 C4 120.4(3)
C6 C5 H5 119.8
C4 C5 H5 119.8
C5 C6 C7 120.2(3)
C5 C6 H6 119.9
C7 C6 H6 119.9
C6 C7 C8 120.1(3)
C6 C7 H7 120.0
C8 C7 H7 120.0
C3 C8 C7 119.9(3)
C3 C8 H8 120.0
C7 C8 H8 120.0
N2 C9 C10 117.53(18)
N2 C9 H9A 107.9
C10 C9 H9A 107.9
N2 C9 H9B 107.9
C10 C9 H9B 107.9
H9A C9 H9B 107.2
C11 C10 C15 117.6(2)
C11 C10 C9 123.8(2)
C15 C10 C9 118.6(2)
C10 C11 C12 121.7(3)
C10 C11 H11 119.2
C12 C11 H11 119.2
C13 C12 C11 120.0(3)
C13 C12 H12 120.0
C11 C12 H12 120.0
C14 C13 C12 119.9(3)
C14 C13 H13 120.1
C12 C13 H13 120.1
C13 C14 C15 120.8(3)
C13 C14 H14 119.6
C15 C14 H14 119.6
C10 C15 C14 120.1(3)
C10 C15 H15 120.0
C14 C15 H15 120.0
C17 C16 C21 115.56(19)
C17 C16 N2 123.62(18)
C21 C16 N2 120.82(17)
C18 C17 C16 121.3(2)
C18 C17 H17 119.4
C16 C17 H17 119.4
C19 C18 C17 121.4(2)
C19 C18 H18 119.3
C17 C18 H18 119.3
C20 C19 C18 119.2(2)
C20 C19 H19 120.4
C18 C19 H19 120.4
C19 C20 C21 119.0(2)
C19 C20 H20 120.5
C21 C20 H20 120.5
C20 C21 C16 123.4(2)
C20 C21 N3 115.84(18)
C16 C21 N3 120.64(18)
N1 C22 C23 109.18(18)
N1 C22 C24 106.6(2)
C23 C22 C24 109.9(2)
N1 C22 C25 110.10(19)
C23 C22 C25 110.8(2)
C24 C22 C25 110.1(2)
C22 C23 H23A 109.5
C22 C23 H23B 109.5
H23A C23 H23B 109.5
C22 C23 H23C 109.5
H23A C23 H23C 109.5
H23B C23 H23C 109.5
C22 C24 H24A 109.5
C22 C24 H24B 109.5
H24A C24 H24B 109.5
C22 C24 H24C 109.5
H24A C24 H24C 109.5
H24B C24 H24C 109.5
C22 C25 H25A 109.5
C22 C25 H25B 109.5
H25A C25 H25B 109.5
C22 C25 H25C 109.5
H25A C25 H25C 109.5
H25B C25 H25C 109.5

loop_
_geom_bond_atom_site_label_1
_geom_bond_atom_site_label_2
_geom_bond_distance
O1 C1 1.230(2)
O2 N3 1.220(2)
O3 N3 1.226(2)
N1 C1 1.326(3)
N1 C22 1.476(3)
N1 H1 0.88(2)
N2 C16 1.415(2)
N2 C9 1.464(3)
N2 C2 1.480(2)
N3 C21 1.465(3)
C1 C2 1.533(3)
C2 C3 1.511(3)
C2 H2 0.9800
C3 C8 1.374(3)
C3 C4 1.393(3)
C4 C5 1.370(3)
C4 H4 0.9300
C5 C6 1.360(5)
C5 H5 0.9300
C6 C7 1.370(5)
C6 H6 0.9300
C7 C8 1.390(4)
C7 H7 0.9300
C8 H8 0.9300
C9 C10 1.515(3)
C9 H9A 0.9700
C9 H9B 0.9700
C10 C11 1.370(3)
C10 C15 1.388(3)
C11 C12 1.382(4)
C11 H11 0.9300
C12 C13 1.362(4)
C12 H12 0.9300
C13 C14 1.345(5)
C13 H13 0.9300
C14 C15 1.396(4)
C14 H14 0.9300
C15 H15 0.9300
C16 C17 1.391(3)
C16 C21 1.395(3)
C17 C18 1.376(3)
C17 H17 0.9300
C18 C19 1.375(3)
C18 H18 0.9300
C19 C20 1.369(3)
C19 H19 0.9300
C20 C21 1.381(3)
C20 H20 0.9300
C22 C23 1.516(3)
C22 C24 1.519(3)
C22 C25 1.525(3)
C23 H23A 0.9600
C23 H23B 0.9600
C23 H23C 0.9600
C24 H24A 0.9600
C24 H24B 0.9600
C24 H24C 0.9600
C25 H25A 0.9600
C25 H25B 0.9600
C25 H25C 0.9600

loop_
_geom_hbond_atom_site_label_D
_geom_hbond_atom_site_label_H
_geom_hbond_atom_site_label_A
_geom_hbond_distance_DH
_geom_hbond_distance_HA
_geom_hbond_distance_DA
_geom_hbond_angle_DHA
N1 H1 O3 0.88(2) 2.49(2) 3.366(3) 171.9(19)

loop_
_geom_torsion_atom_site_label_1
_geom_torsion_atom_site_label_2
_geom_torsion_atom_site_label_3
_geom_torsion_atom_site_label_4
_geom_torsion
C22 N1 C1 O1 -1.2(3)
C22 N1 C1 C2 176.17(18)
C16 N2 C2 C3 -177.77(16)
C9 N2 C2 C3 -32.6(2)
C16 N2 C2 C1 62.4(2)
C9 N2 C2 C1 -152.45(18)
O1 C1 C2 N2 -160.46(17)
N1 C1 C2 N2 22.0(2)
O1 C1 C2 C3 76.2(2)
N1 C1 C2 C3 -101.3(2)
N2 C2 C3 C8 120.9(2)
C1 C2 C3 C8 -116.3(2)
N2 C2 C3 C4 -62.4(3)
C1 C2 C3 C4 60.3(3)
C8 C3 C4 C5 -0.5(4)
C2 C3 C4 C5 -177.1(2)
C3 C4 C5 C6 1.3(4)
C4 C5 C6 C7 -0.5(5)
C5 C6 C7 C8 -1.2(5)
C4 C3 C8 C7 -1.2(3)
C2 C3 C8 C7 175.5(2)
C6 C7 C8 C3 2.0(4)
C16 N2 C9 C10 56.7(2)
C2 N2 C9 C10 -88.5(2)
N2 C9 C10 C11 30.1(3)
N2 C9 C10 C15 -152.71(19)
C15 C10 C11 C12 -0.4(4)
C9 C10 C11 C12 176.8(2)
C10 C11 C12 C13 0.0(4)
C11 C12 C13 C14 -0.5(5)
C12 C13 C14 C15 1.4(5)
C11 C10 C15 C14 1.2(3)
C9 C10 C15 C14 -176.1(2)
C13 C14 C15 C10 -1.8(4)
C9 N2 C16 C17 -121.7(2)
C2 N2 C16 C17 24.6(3)
C9 N2 C16 C21 58.2(2)
C2 N2 C16 C21 -155.48(18)
C21 C16 C17 C18 -1.7(3)
N2 C16 C17 C18 178.2(2)
C16 C17 C18 C19 -2.6(3)
C17 C18 C19 C20 3.5(4)
C18 C19 C20 C21 -0.2(3)
C19 C20 C21 C16 -4.4(3)
C19 C20 C21 N3 171.8(2)
C17 C16 C21 C20 5.2(3)
N2 C16 C21 C20 -174.70(19)
C17 C16 C21 N3 -170.79(18)
N2 C16 C21 N3 9.3(3)
O2 N3 C21 C20 51.8(3)
O3 N3 C21 C20 -126.2(2)
O2 N3 C21 C16 -131.9(2)
O3 N3 C21 C16 50.1(3)
C1 N1 C22 C23 -63.0(3)
C1 N1 C22 C24 178.3(2)
C1 N1 C22 C25 58.8(3)
